data_1534490
loop_
_publ_author_name
'Salloum, D.'
'Gougeon, P.'
'Potel, M.'
'Gautier, R.'

_publ_section_title
;
 Ba4 Mo12 S18: A superconductor containing the dimeric unit (Mo6)2 S24,
 the missing link between the Mo6 S14 and Mo9 S17 units
;
_journal_name_full 'Angew. Chem. Int. ed.'
_journal_page_first 1363
_journal_page_last 1365
_journal_volume 44
_journal_year 2005
_chemical_formula_sum 'Ba4 Mo12 S18'
_space_group_IT_number 194
_symmetry_space_group_name_Hall '-P 6c 2c'
_symmetry_space_group_name_H-M 'P 63/m m c'
_cell_angle_alpha 90
_cell_angle_beta 90
_cell_angle_gamma 120
_cell_formula_units_Z 2
_cell_length_a 10.6985
_cell_length_b 10.6985
_cell_length_c 14.2264
_cell_volume 1410.170
_citation_journal_id_ASTM ACIEF5
_cod_data_source_file Salloum_ACIEF5_2005_1692.cif
_cod_data_source_block Ba4Mo12S18
_cod_original_cell_volume 1410.17
_cod_database_code 1534490

loop_
_symmetry_equiv_pos_as_xyz
x,y,z
x-y,x,z+1/2
-y,x-y,z
-x,-y,z+1/2
-x+y,-x,z
y,-x+y,z+1/2
-y,-x,-z+1/2
x-y,-y,-z
x,x-y,-z+1/2
y,x,-z
-x+y,y,-z+1/2
-x,-x+y,-z
-x,-y,-z
-x+y,-x,-z-1/2
y,-x+y,-z
x,y,-z-1/2
x-y,x,-z
-y,x-y,-z-1/2
y,x,z-1/2
-x+y,y,z
-x,-x+y,z-1/2
-y,-x,z
x-y,-y,z-1/2
x,x-y,z

loop_
_atom_site_label
_atom_site_type_symbol
_atom_site_fract_x
_atom_site_fract_y
_atom_site_fract_z
_atom_site_occupancy
_atom_site_U_iso_or_equiv
Mo2 Mo+2 0.757474 0.242526 0.64012 1 0.0
Ba2 Ba+2 1 0 0.5549 0.5 0.0
Mo1 Mo+2 0.582791 0.165582 0.488821 1 0.0
S4 S-2 0.6667 0.3333 0.35888 1 0.0
S5 S-2 0.6667 0.3333 0.75 1 0.0
S1 S-2 0.8198 0.1802 0.48769 1 0.0
Ba1 Ba+2 0.81264 0.18736 0.25 1 0.0
S3 S-2 0.73042 -0.13479 0.25 1 0.0
S2 S-2 0.51373 0.02746 0.63695 1 0.0
